data_7710796
loop_
_publ_author_name
'Palmese, Marco'
'P\'erez-Torrente, Jes\'us J.'
'Passarelli, Vincenzo'

_publ_section_title
;
 Cyclometalated iridium complexes based on monodentate aminophosphanes
;
_journal_name_full 'Dalton Transactions'
_journal_paper_doi 10.1039/D2DT02081E
_journal_year 2022
_chemical_formula_moiety 'C30 H38 Cl Ir N P Si'
_chemical_formula_sum 'C30 H38 Cl Ir N P Si'
_chemical_formula_weight 699.371
_space_group_crystal_system triclinic
_space_group_IT_number 2
_space_group_name_Hall '-P 1'
_space_group_name_H-M_alt 'P -1'
_symmetry_Int_Tables_number 2
_audit_creation_date 2022-07-12
_audit_creation_method
;
Olex2 1.5-dev
(compiled 2022.05.31 svn.r152b0213 for OlexSys, GUI svn.r6444)
;
_audit_update_record
;
2022-07-19 deposited with the CCDC.	2022-07-25 downloaded from the CCDC.
;
_cell_angle_alpha 86.096(1)
_cell_angle_beta 74.770(1)
_cell_angle_gamma 76.941(1)
_cell_formula_units_Z 2
_cell_length_a 9.416(1)
_cell_length_b 10.5553(11)
_cell_length_c 14.9182(16)
_cell_measurement_reflns_used 9936
_cell_measurement_temperature 100(2)
_cell_measurement_theta_max 28.363
_cell_measurement_theta_min 2.286
_cell_volume 1393.6(3)
_computing_cell_refinement 'SAINT+ in APEX2 (Bruker AXS,2008)'
_computing_data_collection 'SMART in APEX2 (Bruker AXS,2008)'
_computing_data_reduction 'SAINT+ in APEX2 (Bruker AXS,2008)'
_computing_molecular_graphics 'Olex2 1.5-dev (Dolomanov et al., 2009)'
_computing_publication_material 'Olex2 1.5-dev (Dolomanov et al., 2009)'
_computing_structure_refinement 'olex2.refine 1.5-dev (Bourhis et al., 2015)'
_computing_structure_solution 'SHELXS-2013 (Sheldrick, 2008)'
_diffrn_ambient_temperature 100.15
_diffrn_detector_area_resol_mean 8.26
_diffrn_measured_fraction_theta_full 0.9994
_diffrn_measured_fraction_theta_max 0.9917
_diffrn_measurement_device_type 'Bruker APEX DUO system'
_diffrn_measurement_method '\w and \f rotations with narrow frames'
_diffrn_radiation_type 'Mo K\a'
_diffrn_radiation_wavelength 0.71073
_diffrn_reflns_av_R_equivalents 0.0158
_diffrn_reflns_av_unetI/netI 0.0181
_diffrn_reflns_Laue_measured_fraction_full 0.9994
_diffrn_reflns_Laue_measured_fraction_max 0.9917
_diffrn_reflns_limit_h_max 12
_diffrn_reflns_limit_h_min -12
_diffrn_reflns_limit_k_max 14
_diffrn_reflns_limit_k_min -14
_diffrn_reflns_limit_l_max 19
_diffrn_reflns_limit_l_min -18
_diffrn_reflns_number 18124
_diffrn_reflns_point_group_measured_fraction_full 0.9994
_diffrn_reflns_point_group_measured_fraction_max 0.9917
_diffrn_reflns_theta_full 25.0000
_diffrn_reflns_theta_max 28.37
_diffrn_reflns_theta_min 1.41
_exptl_absorpt_coefficient_mu 5.007
_exptl_absorpt_correction_T_max 0.3302
_exptl_absorpt_correction_T_min 0.2449
_exptl_absorpt_correction_type multi-scan
_exptl_absorpt_process_details
;
 Multi-scan correction included in APEX2 package (Bruker AXS, 2008)
;
_exptl_crystal_colour orange
_exptl_crystal_colour_primary orange
_exptl_crystal_density_diffrn 1.667
_exptl_crystal_description prism
_exptl_crystal_F_000 695.123
_exptl_crystal_size_max 0.3
_exptl_crystal_size_mid 0.19
_exptl_crystal_size_min 0.18
_refine_diff_density_max 1.0916
_refine_diff_density_min -0.4431
_refine_diff_density_rms 0.0664
_refine_ls_d_res_high 0.7479
_refine_ls_d_res_low 14.3936
_refine_ls_goodness_of_fit_ref 1.0640
_refine_ls_hydrogen_treatment constr
_refine_ls_matrix_type full
_refine_ls_number_constraints 0
_refine_ls_number_parameters 658
_refine_ls_number_reflns 6925
_refine_ls_number_restraints 21
_refine_ls_restrained_S_all 1.0622
_refine_ls_R_factor_all 0.0122
_refine_ls_R_factor_gt 0.0115
_refine_ls_shift/su_max 0.0006
_refine_ls_shift/su_mean 0.0000
_refine_ls_structure_factor_coef Fsqd
_refine_ls_weighting_details 'w=1/[\s^2^(Fo^2^)+(0.0098P)^2^+0.2920P] where P=(Fo^2^+2Fc^2^)/3'
_refine_ls_weighting_scheme calc
_refine_ls_wR_factor_gt 0.0259
_refine_ls_wR_factor_ref 0.0261
_reflns_Friedel_coverage 0.0
_reflns_limit_h_max 12
_reflns_limit_h_min -11
_reflns_limit_k_max 14
_reflns_limit_k_min -14
_reflns_limit_l_max 19
_reflns_limit_l_min 0
_reflns_number_gt 6719
_reflns_number_total 6925
_reflns_threshold_expression I>=2u(I)
_cod_data_source_file d2dt02081e3.cif
_cod_data_source_block cmpd_2_VPX149
_cod_database_code 7710796
_olex2_refinement_description
;
1. Fixed Uiso
 At 1.2 times of:
  All C(H) groups, All C(H,H) groups
 At 1.5 times of:
  All C(H,H,H) groups
2. Rigid body (RIGU) restrains
 C28, H28
 with sigma for 1-2 distances of 0.004 and sigma for 1-3 distances of 0.004
 C22, H22a, H22b, H22c
 with sigma for 1-2 distances of 0.004 and sigma for 1-3 distances of 0.004
;
_olex2_submission_special_instructions 'No special instructions were received'

loop_
_space_group_symop_id
_space_group_symop_operation_xyz
1 x,y,z
2 -x,-y,-z

loop_
_atom_site_label
_atom_site_type_symbol
_atom_site_fract_x
_atom_site_fract_y
_atom_site_fract_z
_atom_site_U_iso_or_equiv
_atom_site_adp_type
_atom_site_occupancy
_atom_site_refinement_flags_posn
_atom_site_refinement_flags_adp
C28 C 0.27852(15) 0.11780(13) 0.45951(10) 0.0151(3) Uani 1.000000 . U
H28 H 0.2558(19) 0.0400(15) 0.4230(12) 0.021(4) Uani 1.000000 . U
C27 C 0.42745(16) 0.13957(14) 0.42522(10) 0.0153(3) Uani 1.000000 . .
H27 H 0.5038(19) 0.0823(17) 0.3666(12) 0.029(4) Uani 1.000000 . .
C26 C 0.51178(17) 0.18441(15) 0.48727(11) 0.0180(3) Uani 1.000000 . .
H26a H 0.4732(19) 0.1479(17) 0.5559(12) 0.029(4) Uani 1.000000 . .
H26b H 0.6270(19) 0.1391(18) 0.4623(13) 0.035(5) Uani 1.000000 . .
C25 C 0.49033(17) 0.33307(15) 0.48674(12) 0.0194(3) Uani 1.000000 . .
H25a H 0.502(2) 0.3648(19) 0.5527(15) 0.042(5) Uani 1.000000 . .
H25b H 0.574(2) 0.3655(18) 0.4288(14) 0.039(5) Uani 1.000000 . .
C24 C 0.33943(16) 0.40386(14) 0.47246(10) 0.0163(3) Uani 1.000000 . .
H24 H 0.339(2) 0.4941(16) 0.4369(13) 0.033(5) Uani 1.000000 . .
C23 C 0.20173(16) 0.37536(15) 0.52036(10) 0.0168(3) Uani 1.000000 . .
H23 H 0.099(2) 0.4485(17) 0.5209(13) 0.034(5) Uani 1.000000 . .
C30 C 0.18575(18) 0.27300(15) 0.59628(10) 0.0184(3) Uani 1.000000 . .
H30a H 0.275(2) 0.2660(18) 0.6307(13) 0.036(5) Uani 1.000000 . .
H30b H 0.081(2) 0.3062(19) 0.6471(12) 0.043(5) Uani 1.000000 . .
C29 C 0.18690(18) 0.13999(15) 0.55918(11) 0.0194(3) Uani 1.000000 . .
H29a H 0.074(2) 0.1365(19) 0.5606(12) 0.038(5) Uani 1.000000 . .
H29b H 0.229(2) 0.062(2) 0.6048(13) 0.043(6) Uani 1.000000 . .
C4 C 0.33599(15) 0.01154(13) 0.24656(9) 0.0144(3) Uani 1.000000 . .
C5 C 0.22279(18) -0.05918(14) 0.27711(10) 0.0182(3) Uani 1.000000 . .
H5 H 0.106(2) -0.0103(17) 0.2922(12) 0.031(5) Uani 1.000000 . .
C6 C 0.25792(18) -0.19382(15) 0.28661(11) 0.0212(3) Uani 1.000000 . .
H6 H 0.172(2) -0.2466(17) 0.3132(14) 0.040(5) Uani 1.000000 . .
C7 C 0.40776(18) -0.26072(15) 0.26528(11) 0.0219(3) Uani 1.000000 . .
H7 H 0.436(2) -0.3645(18) 0.2708(15) 0.044(5) Uani 1.000000 . .
C8 C 0.52170(18) -0.19175(15) 0.23518(11) 0.0215(3) Uani 1.000000 . .
H8 H 0.639(2) -0.2433(18) 0.2188(13) 0.038(5) Uani 1.000000 . .
C9 C 0.48664(17) -0.05662(14) 0.22613(10) 0.0179(3) Uani 1.000000 . .
H9 H 0.5751(19) -0.0072(17) 0.2024(12) 0.033(5) Uani 1.000000 . .
C10 C 0.42452(15) 0.23467(14) 0.14709(10) 0.0160(3) Uani 1.000000 . .
C11 C 0.47451(17) 0.16544(16) 0.06335(10) 0.0205(3) Uani 1.000000 . .
H11 H 0.433(2) 0.0786(19) 0.0555(13) 0.042(6) Uani 1.000000 . .
C12 C 0.57979(18) 0.20445(17) -0.01165(11) 0.0248(3) Uani 1.000000 . .
H12 H 0.619(2) 0.153(2) -0.0761(13) 0.047(6) Uani 1.000000 . .
C13 C 0.63686(19) 0.31297(18) -0.00435(12) 0.0297(4) Uani 1.000000 . .
H13 H 0.713(2) 0.344(2) -0.0647(13) 0.046(6) Uani 1.000000 . .
C14 C 0.5897(2) 0.38140(18) 0.07865(12) 0.0296(4) Uani 1.000000 . .
H14 H 0.632(2) 0.470(2) 0.0830(15) 0.052(6) Uani 1.000000 . .
C15 C 0.48454(17) 0.34242(15) 0.15391(11) 0.0223(3) Uani 1.000000 . .
H15 H 0.451(3) 0.398(2) 0.2205(14) 0.055(7) Uani 1.000000 . .
C16 C 0.12272(15) 0.21777(14) 0.11635(10) 0.0157(3) Uani 1.000000 . .
C21 C 0.13013(17) 0.10092(15) 0.07494(10) 0.0192(3) Uani 1.000000 . .
H21 H 0.142(2) 0.0116(19) 0.1154(13) 0.040(5) Uani 1.000000 . .
C20 C 0.12236(18) 0.10012(16) -0.01684(11) 0.0217(3) Uani 1.000000 . .
H20 H 0.131(2) 0.0101(19) -0.0474(13) 0.044(5) Uani 1.000000 . .
C19 C 0.10100(16) 0.21501(15) -0.06806(10) 0.0206(3) Uani 1.000000 . .
C18 C 0.10089(18) 0.33020(16) -0.02745(11) 0.0227(3) Uani 1.000000 . .
H18 H 0.092(2) 0.4174(18) -0.0678(12) 0.038(5) Uani 1.000000 . .
C17 C 0.11314(17) 0.33184(15) 0.06342(10) 0.0187(3) Uani 1.000000 . .
H17 H 0.117(2) 0.4201(18) 0.0955(12) 0.030(5) Uani 1.000000 . .
C22 C 0.0735(2) 0.21509(19) -0.16276(12) 0.0293(4) Uani 1.000000 . U
H22a H 0.157(2) 0.145(2) -0.2087(13) 0.040(4) Uani 1.000000 . U
H22b H -0.030(2) 0.188(2) -0.1588(15) 0.054(5) Uani 1.000000 . U
H22c H 0.073(3) 0.311(2) -0.1949(14) 0.050(5) Uani 1.000000 . U
C3 C -0.16291(18) 0.43640(16) 0.26435(13) 0.0233(3) Uani 1.000000 . .
H3a H -0.101(3) 0.505(2) 0.2797(19) 0.064(8) Uani 1.000000 . .
H3b H -0.179(2) 0.451(2) 0.1951(14) 0.049(6) Uani 1.000000 . .
H3c H -0.275(2) 0.456(2) 0.3099(15) 0.066(8) Uani 1.000000 . .
C2 C -0.18074(18) 0.15971(18) 0.24789(12) 0.0227(3) Uani 1.000000 . .
H2a H -0.188(2) 0.179(2) 0.1751(14) 0.045(6) Uani 1.000000 . .
H2b H -0.134(2) 0.056(2) 0.2573(16) 0.050(6) Uani 1.000000 . .
H2c H -0.300(2) 0.186(2) 0.2892(13) 0.046(6) Uani 1.000000 . .
C1 C -0.07639(17) 0.23358(17) 0.40916(11) 0.0207(3) Uani 1.000000 . .
H1a H -0.036(3) 0.127(2) 0.4243(17) 0.060(7) Uani 1.000000 . .
H1b H -0.011(2) 0.291(2) 0.4316(14) 0.056(7) Uani 1.000000 . .
H1c H -0.193(2) 0.268(3) 0.4485(15) 0.063(8) Uani 1.000000 . .
N N 0.11798(13) 0.22367(12) 0.21340(8) 0.0151(2) Uani 1.000000 . .
Si Si -0.07031(4) 0.26466(4) 0.28395(3) 0.01573(8) Uani 1.000000 . .
P P 0.28229(4) 0.18965(3) 0.24543(2) 0.01293(7) Uani 1.000000 . .
Ir Ir 0.271061(5) 0.290797(5) 0.379872(3) 0.011633(19) Uani 1.000000 . .
Cl Cl 0.16816(4) 0.49115(3) 0.31657(2) 0.01780(7) Uani 1.000000 . .

loop_
_atom_site_aniso_label
_atom_site_aniso_U_11
_atom_site_aniso_U_22
_atom_site_aniso_U_33
_atom_site_aniso_U_12
_atom_site_aniso_U_13
_atom_site_aniso_U_23
C28 0.0184(6) 0.0130(6) 0.0135(7) -0.0037(5) -0.0032(5) 0.0000(5)
H28 0.037(10) 0.007(7) 0.026(10) -0.004(5) -0.020(6) 0.003(4)
C27 0.0166(6) 0.0139(6) 0.0142(7) -0.0006(5) -0.0034(5) -0.0016(5)
H27 0.027(11) 0.031(11) 0.029(11) 0.003(9) -0.012(9) -0.000(9)
C26 0.0172(7) 0.0175(7) 0.0191(8) -0.0018(6) -0.0060(6) 0.0001(6)
H26a 0.038(11) 0.033(11) 0.022(11) -0.017(9) -0.006(9) -0.005(9)
H26b 0.017(10) 0.037(12) 0.053(13) -0.014(9) -0.005(9) -0.003(10)
C25 0.0190(7) 0.0179(7) 0.0236(8) -0.0039(6) -0.0097(6) -0.0004(6)
H25a 0.049(14) 0.038(13) 0.048(14) -0.014(11) -0.022(11) 0.003(11)
H25b 0.020(10) 0.032(12) 0.053(14) -0.004(9) 0.006(10) 0.010(11)
C24 0.0185(7) 0.0126(6) 0.0186(7) -0.0034(5) -0.0058(5) -0.0013(6)
H24 0.058(14) 0.010(10) 0.039(12) -0.018(9) -0.018(10) 0.010(9)
C23 0.0185(7) 0.0173(7) 0.0133(7) -0.0012(6) -0.0038(5) -0.0025(5)
H23 0.040(12) 0.020(10) 0.039(12) 0.014(9) -0.015(10) -0.014(9)
C30 0.0195(7) 0.0207(7) 0.0127(7) -0.0010(6) -0.0025(6) -0.0016(6)
H30a 0.035(11) 0.031(12) 0.048(13) -0.008(9) -0.024(10) 0.012(10)
H30b 0.049(13) 0.041(13) 0.022(11) 0.019(10) -0.001(10) -0.006(10)
C29 0.0210(7) 0.0203(7) 0.0158(7) -0.0055(6) -0.0026(6) 0.0019(6)
H29a 0.026(11) 0.058(14) 0.028(11) -0.020(10) 0.008(9) -0.013(10)
H29b 0.060(15) 0.043(13) 0.020(11) 0.005(11) -0.017(10) 0.007(10)
C4 0.0190(7) 0.0109(6) 0.0130(6) -0.0029(5) -0.0034(5) -0.0008(5)
C5 0.0199(7) 0.0140(7) 0.0198(7) -0.0034(6) -0.0034(6) -0.0003(6)
H5 0.037(12) 0.021(10) 0.030(11) -0.011(9) 0.006(9) -0.000(9)
C6 0.0257(8) 0.0128(7) 0.0254(8) -0.0062(6) -0.0054(6) 0.0007(6)
H6 0.036(12) 0.023(11) 0.061(15) 0.005(9) -0.026(11) 0.005(10)
C7 0.0276(8) 0.0124(7) 0.0252(8) -0.0018(6) -0.0078(6) -0.0002(6)
H7 0.048(13) 0.020(11) 0.060(15) -0.002(10) -0.013(11) 0.003(10)
C8 0.0220(8) 0.0150(7) 0.0249(8) 0.0013(6) -0.0056(6) -0.0011(6)
H8 0.043(13) 0.027(11) 0.034(12) -0.008(10) 0.003(10) 0.006(10)
C9 0.0178(7) 0.0136(7) 0.0209(7) -0.0020(6) -0.0035(6) -0.0001(6)
H9 0.026(10) 0.032(11) 0.033(12) -0.006(9) 0.005(9) -0.001(9)
C10 0.0179(6) 0.0160(6) 0.0132(7) -0.0041(5) -0.0019(5) -0.0002(5)
C11 0.0225(7) 0.0220(7) 0.0143(7) -0.0046(6) 0.0006(6) -0.0029(6)
H11 0.057(14) 0.038(13) 0.030(12) -0.029(11) 0.007(10) -0.006(10)
C12 0.0254(8) 0.0290(8) 0.0154(8) -0.0047(7) 0.0020(6) -0.0013(7)
H12 0.069(16) 0.049(14) 0.021(11) -0.012(12) -0.004(11) -0.011(11)
C13 0.0290(8) 0.0324(9) 0.0225(8) -0.0103(7) 0.0050(7) 0.0020(7)
H13 0.033(12) 0.061(15) 0.035(12) -0.023(11) 0.019(10) -0.005(11)
C14 0.0308(8) 0.0299(9) 0.0264(9) -0.0155(7) 0.0033(7) 0.0002(7)
H14 0.024(12) 0.070(17) 0.059(16) -0.028(12) 0.005(11) 0.019(13)
C15 0.0245(7) 0.0221(7) 0.0198(8) -0.0107(6) 0.0000(6) -0.0003(6)
H15 0.076(17) 0.057(16) 0.029(13) -0.033(14) 0.013(12) -0.030(12)
C16 0.0182(6) 0.0163(7) 0.0126(6) -0.0036(5) -0.0043(5) -0.0001(5)
C21 0.0274(7) 0.0169(7) 0.0141(7) -0.0059(6) -0.0055(6) -0.0005(6)
H21 0.066(15) 0.041(13) 0.026(11) -0.037(11) -0.021(10) 0.023(10)
C20 0.0299(8) 0.0216(8) 0.0151(7) -0.0076(6) -0.0060(6) -0.0021(6)
H20 0.065(15) 0.040(13) 0.024(11) -0.013(11) -0.005(10) -0.008(10)
C19 0.0235(7) 0.0260(8) 0.0120(7) -0.0046(6) -0.0046(5) -0.0003(6)
C18 0.0311(8) 0.0213(8) 0.0144(7) -0.0033(6) -0.0061(6) 0.0025(6)
H18 0.062(14) 0.029(12) 0.020(11) -0.008(10) -0.005(10) -0.002(9)
C17 0.0259(7) 0.0157(7) 0.0137(7) -0.0026(6) -0.0055(6) 0.0007(6)
H17 0.037(12) 0.029(11) 0.013(10) 0.004(9) 0.000(8) 0.005(9)
C22 0.0368(9) 0.0385(10) 0.0143(8) -0.0081(8) -0.0094(7) -0.0001(7)
H22a 0.052(6) 0.053(7) 0.018(8) -0.009(3) -0.016(4) -0.005(4)
H22b 0.052(5) 0.070(10) 0.047(12) -0.022(3) -0.017(3) 0.001(6)
H22c 0.076(11) 0.047(5) 0.031(10) -0.017(3) -0.020(6) 0.004(3)
C3 0.0205(7) 0.0205(8) 0.0262(9) 0.0005(6) -0.0059(7) 0.0000(7)
H3a 0.055(16) 0.045(16) 0.11(2) -0.017(13) -0.042(16) -0.008(15)
H3b 0.059(16) 0.050(15) 0.028(13) 0.009(12) -0.013(11) -0.000(11)
H3c 0.036(13) 0.054(16) 0.065(16) 0.004(11) 0.046(12) 0.017(13)
C2 0.0200(8) 0.0267(9) 0.0234(9) -0.0091(7) -0.0051(6) -0.0013(7)
H2a 0.061(16) 0.054(15) 0.029(13) -0.025(12) -0.020(11) 0.009(11)
H2b 0.051(15) 0.044(15) 0.064(17) -0.008(12) -0.031(13) -0.003(13)
H2c 0.032(13) 0.081(18) 0.025(12) -0.008(12) -0.004(10) -0.014(12)
C1 0.0178(7) 0.0294(8) 0.0140(7) -0.0056(6) -0.0023(6) 0.0009(6)
H1a 0.062(17) 0.039(15) 0.063(18) 0.014(13) -0.008(14) -0.001(13)
H1b 0.055(15) 0.10(2) 0.038(14) -0.057(15) -0.029(12) 0.012(14)
H1c 0.022(12) 0.12(2) 0.042(14) -0.028(14) 0.008(11) -0.013(15)
N 0.0160(5) 0.0164(6) 0.0122(6) -0.0018(5) -0.0038(4) -0.0002(5)
Si 0.01527(17) 0.01752(18) 0.01368(18) -0.00293(15) -0.00298(14) -0.00000(15)
P 0.01554(16) 0.01184(15) 0.01088(16) -0.00264(13) -0.00269(12) -0.00020(13)
Ir 0.01368(3) 0.01013(3) 0.01072(3) -0.001942(18) -0.002938(18) -0.000353(18)
Cl 0.02104(16) 0.01215(14) 0.01986(17) -0.00148(12) -0.00683(13) 0.00152(13)

loop_
_atom_type_symbol
_atom_type_scat_dispersion_real
_atom_type_scat_dispersion_imag
_atom_type_scat_source
_atom_type_scat_dispersion_source
C 0.00347 0.00161 'NoSpherA2: Chem.Sci. 2021, DOI:10.1039/D0SC05526C' 'Henke, Gullikson and Davis, At. Data and Nucl. Data Tables, 1993, 54, 2'
Cl 0.14873 0.16029 'NoSpherA2: Chem.Sci. 2021, DOI:10.1039/D0SC05526C' 'Henke, Gullikson and Davis, At. Data and Nucl. Data Tables, 1993, 54, 2'
H 0.00000 0.00000 'NoSpherA2: Chem.Sci. 2021, DOI:10.1039/D0SC05526C' 'Henke, Gullikson and Davis, At. Data and Nucl. Data Tables, 1993, 54, 2'
Ir -1.30390 7.98111 'NoSpherA2: Chem.Sci. 2021, DOI:10.1039/D0SC05526C' 'Henke, Gullikson and Davis, At. Data and Nucl. Data Tables, 1993, 54, 2'
N 0.00653 0.00323 'NoSpherA2: Chem.Sci. 2021, DOI:10.1039/D0SC05526C' 'Henke, Gullikson and Davis, At. Data and Nucl. Data Tables, 1993, 54, 2'
P 0.10434 0.09671 'NoSpherA2: Chem.Sci. 2021, DOI:10.1039/D0SC05526C' 'Henke, Gullikson and Davis, At. Data and Nucl. Data Tables, 1993, 54, 2'
Si 0.08192 0.07060 'NoSpherA2: Chem.Sci. 2021, DOI:10.1039/D0SC05526C' 'Henke, Gullikson and Davis, At. Data and Nucl. Data Tables, 1993, 54, 2'

loop_
_geom_angle_atom_site_label_1
_geom_angle_atom_site_label_2
_geom_angle_atom_site_label_3
_geom_angle
_geom_angle_site_symmetry_1
_geom_angle_site_symmetry_3
_geom_angle_publ_flag
C27 C28 H28 113.7(9) . . ?
C29 C28 H28 115.6(9) . . ?
C29 C28 C27 124.04(13) . . ?
Ir C28 H28 111.1(8) . . ?
Ir C28 C27 70.70(8) . . ?
Ir C28 C29 112.68(10) . . ?
H27 C27 C28 118.9(9) . . ?
C26 C27 C28 122.60(13) . . ?
C26 C27 H27 112.2(9) . . ?
Ir C27 C28 69.86(8) . . ?
Ir C27 H27 111.0(9) . . ?
Ir C27 C26 114.33(10) . . ?
H26a C26 C27 108.0(9) . . ?
H26b C26 C27 106.7(10) . . ?
H26b C26 H26a 107.6(14) . . ?
C25 C26 C27 112.13(12) . . ?
C25 C26 H26a 111.2(9) . . ?
C25 C26 H26b 111.0(9) . . ?
H25a C25 C26 109.8(10) . . ?
H25b C25 C26 110.8(10) . . ?
H25b C25 H25a 109.0(15) . . ?
C24 C25 C26 113.22(12) . . ?
C24 C25 H25a 108.8(11) . . ?
C24 C25 H25b 105.0(10) . . ?
H24 C24 C25 115.4(10) . . ?
C23 C24 C25 124.41(14) . . ?
C23 C24 H24 118.3(10) . . ?
Ir C24 C25 109.27(9) . . ?
Ir C24 H24 102.3(10) . . ?
Ir C24 C23 72.44(8) . . ?
H23 C23 C24 118.2(10) . . ?
C30 C23 C24 123.58(14) . . ?
C30 C23 H23 115.1(10) . . ?
Ir C23 C24 70.62(8) . . ?
Ir C23 H23 104.6(10) . . ?
Ir C23 C30 112.39(10) . . ?
H30a C30 C23 108.5(10) . . ?
H30b C30 C23 108.1(10) . . ?
H30b C30 H30a 106.9(15) . . ?
C29 C30 C23 112.47(12) . . ?
C29 C30 H30a 111.3(10) . . ?
C29 C30 H30b 109.4(11) . . ?
C30 C29 C28 112.91(12) . . ?
H29a C29 C28 106.8(10) . . ?
H29a C29 C30 108.4(10) . . ?
H29b C29 C28 110.6(10) . . ?
H29b C29 C30 109.5(11) . . ?
H29b C29 H29a 108.5(15) . . ?
C9 C4 C5 118.35(13) . . ?
P C4 C5 118.80(11) . . ?
P C4 C9 122.59(10) . . ?
H5 C5 C4 120.3(9) . . ?
C6 C5 C4 121.18(14) . . ?
C6 C5 H5 118.5(9) . . ?
H6 C6 C5 121.1(9) . . ?
C7 C6 C5 120.03(15) . . ?
C7 C6 H6 118.8(9) . . ?
H7 C7 C6 120.5(11) . . ?
C8 C7 C6 119.49(15) . . ?
C8 C7 H7 120.0(11) . . ?
H8 C8 C7 119.8(10) . . ?
C9 C8 C7 120.54(15) . . ?
C9 C8 H8 119.6(10) . . ?
C8 C9 C4 120.40(14) . . ?
H9 C9 C4 120.8(10) . . ?
H9 C9 C8 118.8(10) . . ?
C15 C10 C11 118.51(13) . . ?
P C10 C11 121.93(11) . . ?
P C10 C15 119.55(11) . . ?
H11 C11 C10 121.1(10) . . ?
C12 C11 C10 120.70(15) . . ?
C12 C11 H11 118.2(10) . . ?
H12 C12 C11 122.0(11) . . ?
C13 C12 C11 120.17(16) . . ?
C13 C12 H12 117.8(11) . . ?
H13 C13 C12 118.5(11) . . ?
C14 C13 C12 119.69(16) . . ?
C14 C13 H13 121.7(11) . . ?
H14 C14 C13 119.3(11) . . ?
C15 C14 C13 120.26(16) . . ?
C15 C14 H14 120.3(11) . . ?
C14 C15 C10 120.65(15) . . ?
H15 C15 C10 120.7(11) . . ?
H15 C15 C14 118.6(11) . . ?
C17 C16 C21 119.02(13) . . ?
N C16 C21 121.47(13) . . ?
N C16 C17 119.45(13) . . ?
H21 C21 C16 119.1(10) . . ?
C20 C21 C16 120.08(14) . . ?
C20 C21 H21 120.9(10) . . ?
H20 C20 C21 118.9(11) . . ?
C19 C20 C21 121.27(15) . . ?
C19 C20 H20 119.9(11) . . ?
C18 C19 C20 117.99(14) . . ?
C22 C19 C20 120.82(15) . . ?
C22 C19 C18 121.15(15) . . ?
H18 C18 C19 118.4(10) . . ?
C17 C18 C19 121.17(15) . . ?
C17 C18 H18 120.4(10) . . ?
C18 C17 C16 120.19(14) . . ?
H17 C17 C16 117.5(9) . . ?
H17 C17 C18 122.3(9) . . ?
H22a C22 C19 113.1(10) . . ?
H22b C22 C19 111.0(12) . . ?
H22b C22 H22a 104.5(16) . . ?
H22c C22 C19 109.8(11) . . ?
H22c C22 H22a 108.2(15) . . ?
H22c C22 H22b 110.1(17) . . ?
H3b C3 H3a 111.6(18) . . ?
H3c C3 H3a 109(2) . . ?
H3c C3 H3b 105.1(17) . . ?
Si C3 H3a 111.5(12) . . ?
Si C3 H3b 111.5(11) . . ?
Si C3 H3c 108.0(11) . . ?
H2b C2 H2a 109.6(16) . . ?
H2c C2 H2a 104.0(15) . . ?
H2c C2 H2b 110.0(17) . . ?
Si C2 H2a 112.1(11) . . ?
Si C2 H2b 111.8(11) . . ?
Si C2 H2c 109.0(11) . . ?
H1b C1 H1a 110.6(18) . . ?
H1c C1 H1a 110.1(18) . . ?
H1c C1 H1b 106.2(18) . . ?
Si C1 H1a 112.0(13) . . ?
Si C1 H1b 110.6(11) . . ?
Si C1 H1c 107.3(12) . . ?
Si N C16 111.98(9) . . ?
P N C16 118.78(9) . . ?
P N Si 129.23(7) . . ?
C2 Si C3 106.55(8) . . ?
C1 Si C3 110.84(8) . . ?
C1 Si C2 108.80(8) . . ?
N Si C3 111.68(7) . . ?
N Si C2 107.62(7) . . ?
N Si C1 111.15(6) . . ?
C10 P C4 103.06(6) . . ?
N P C4 104.48(6) . . ?
N P C10 106.57(6) . . ?
Ir P C4 115.98(5) . . ?
Ir P C10 111.79(5) . . ?
Ir P N 113.93(4) . . ?
C27 Ir C28 39.44(5) . . y
C24 Ir C28 97.33(5) . . y
C24 Ir C27 81.37(5) . . y
C23 Ir C28 80.81(5) . . y
C23 Ir C27 89.12(6) . . y
C23 Ir C24 36.94(5) . . y
P Ir C28 93.87(4) . . y
P Ir C27 95.63(4) . . y
P Ir C24 157.90(4) . . y
P Ir C23 165.05(4) . . y
Cl Ir C28 158.99(4) . . y
Cl Ir C27 160.70(4) . . y
Cl Ir C24 87.19(4) . . y
Cl Ir C23 91.03(4) . . y
Cl Ir P 89.136(12) . . y

loop_
_geom_bond_atom_site_label_1
_geom_bond_atom_site_label_2
_geom_bond_distance
_geom_bond_site_symmetry_2
_geom_bond_publ_flag
C28 H28 1.104(16) . ?
C28 C27 1.4260(19) . ?
C28 C29 1.514(2) . ?
C28 Ir 2.1074(14) . y
C27 H27 1.091(18) . ?
C27 C26 1.526(2) . ?
C27 Ir 2.1185(14) . y
C26 H26a 1.069(17) . ?
C26 H26b 1.059(17) . ?
C26 C25 1.536(2) . ?
C25 H25a 1.10(2) . ?
C25 H25b 1.100(18) . ?
C25 C24 1.510(2) . ?
C24 H24 1.058(16) . ?
C24 C23 1.394(2) . ?
C24 Ir 2.1875(14) . y
C23 H23 1.088(17) . ?
C23 C30 1.513(2) . ?
C23 Ir 2.2108(14) . y
C30 H30a 1.081(18) . ?
C30 H30b 1.073(18) . ?
C30 C29 1.541(2) . ?
C29 H29a 1.067(18) . ?
C29 H29b 1.103(18) . ?
C4 C5 1.3997(19) . ?
C4 C9 1.401(2) . ?
C4 P 1.8334(14) . ?
C5 H5 1.073(18) . ?
C5 C6 1.391(2) . ?
C6 H6 1.058(19) . ?
C6 C7 1.391(2) . ?
C7 H7 1.070(18) . ?
C7 C8 1.392(2) . ?
C8 H8 1.084(19) . ?
C8 C9 1.395(2) . ?
C9 H9 1.052(17) . ?
C10 C11 1.406(2) . ?
C10 C15 1.400(2) . ?
C10 P 1.8254(14) . ?
C11 H11 1.098(19) . ?
C11 C12 1.394(2) . ?
C12 H12 1.071(19) . ?
C12 C13 1.392(2) . ?
C13 H13 1.076(17) . ?
C13 C14 1.393(3) . ?
C14 H14 1.11(2) . ?
C14 C15 1.396(2) . ?
C15 H15 1.123(19) . ?
C16 C21 1.396(2) . ?
C16 C17 1.393(2) . ?
C16 N 1.4419(18) . ?
C21 H21 1.084(18) . ?
C21 C20 1.391(2) . ?
C20 H20 1.060(19) . ?
C20 C19 1.393(2) . ?
C19 C18 1.395(2) . ?
C19 C22 1.502(2) . ?
C18 H18 1.065(18) . ?
C18 C17 1.392(2) . ?
C17 H17 1.089(19) . ?
C22 H22a 1.07(2) . ?
C22 H22b 1.06(2) . ?
C22 H22c 1.09(2) . ?
C3 H3a 1.10(2) . ?
C3 H3b 1.08(2) . ?
C3 H3c 1.077(18) . ?
C3 Si 1.8653(17) . ?
C2 H2a 1.11(2) . ?
C2 H2b 1.10(2) . ?
C2 H2c 1.111(19) . ?
C2 Si 1.8690(16) . ?
C1 H1a 1.13(2) . ?
C1 H1b 1.076(19) . ?
C1 H1c 1.09(2) . ?
C1 Si 1.8624(16) . ?
N Si 1.7814(12) . ?
N P 1.6926(12) . ?
P Ir 2.3028(4) . y
Ir Cl 2.3634(4) . y

loop_
_geom_torsion_atom_site_label_1
_geom_torsion_atom_site_label_2
_geom_torsion_atom_site_label_3
_geom_torsion_atom_site_label_4
_geom_torsion
_geom_torsion_site_symmetry_1
_geom_torsion_site_symmetry_2
_geom_torsion_site_symmetry_3
_geom_torsion_site_symmetry_4
_geom_torsion_publ_flag
C28 C27 C26 C25 -93.11(15) . . . . ?
C28 C29 C30 C23 29.48(15) . . . . ?
C27 C26 C25 C24 30.95(14) . . . . ?
C26 C25 C24 C23 47.45(17) . . . . ?
C26 C25 C24 Ir -34.04(14) . . . . ?
C25 C24 C23 C30 2.84(17) . . . . ?
C25 C24 C23 Ir -101.70(15) . . . . ?
C24 C23 C30 C29 -93.58(15) . . . . ?
C4 C5 C6 C7 -0.25(17) . . . . ?
C4 C9 C8 C7 -0.49(17) . . . . ?
C4 P N C16 -79.72(9) . . . . ?
C4 P N Si 98.82(5) . . . . ?
C5 C6 C7 C8 0.51(18) . . . . ?
C6 C7 C8 C9 -0.14(18) . . . . ?
C10 C11 C12 C13 0.02(19) . . . . ?
C10 C15 C14 C13 -0.24(19) . . . . ?
C10 P N C16 28.96(9) . . . . ?
C10 P N Si -152.50(6) . . . . ?
C11 C12 C13 C14 0.8(2) . . . . ?
C12 C13 C14 C15 -0.7(2) . . . . ?
C16 C21 C20 C19 -2.65(17) . . . . ?
C16 C17 C18 C19 -1.32(17) . . . . ?
C16 N P Ir 152.72(9) . . . . ?
C21 C20 C19 C18 5.56(18) . . . . ?
C21 C20 C19 C22 -172.31(15) . . . . ?
C20 C19 C18 C17 -3.58(17) . . . . ?

loop_
_restr_rigu_atom_site_label_1
_restr_rigu_atom_site_label_2
_restr_rigu_target_weight_param
_restr_rigu_u13_diff
_restr_rigu_u23_diff
_restr_rigu_u33_diff
C28 H28 0.004000 0.001122 0.002633 0.001567
C22 H22a 0.004000 -0.005835 0.002294 -0.008979
C22 H22b 0.004000 0.000352 -0.000346 -0.008360
C22 H22c 0.004000 -0.000108 -0.000868 -0.006391
H22a H22b 0.004000 0.007050 -0.014523 -0.003535
H22a H22c 0.004000 0.009771 0.012047 -0.000678
H22b H22c 0.004000 -0.025147 0.003104 0.001232
